data_4000154
loop_
_publ_author_name
Serre,Christian
'Millange, Franck'
'Marrot, Jerome'
'Ferey, Gerard'

_publ_section_title
;
Hydrothermal Synthesis, Structure Determination,
Thermal Behavior of New Three-dimensional Europium Terephtalates :
MIL-51LT, HT and MIL-52 or Eu2n(OH)x(H2O)y(O2C-C6H4-CO2)z
(n=III, III, II; x=4, 0, 0; y=2, 0, 0; z=1, 1, 2)
;
_journal_name_full 'Chemistry of Materials'
_journal_paper_doi 10.1021/cm0211148
_journal_year 2002
_chemical_formula_sum 'C8 H8 Eu2 O8'
_chemical_formula_weight 536.06
_space_group_IT_number 2
_symmetry_cell_setting triclinic
_symmetry_space_group_name_Hall '-P 1'
_symmetry_space_group_name_H-M 'P -1'
_atom_sites_solution_hydrogens geom
_atom_sites_solution_primary direct
_atom_sites_solution_secondary difmap
_cell_angle_alpha 91.01(3)
_cell_angle_beta 97.53(3)
_cell_angle_gamma 91.03(3)
_cell_formula_units_Z 1
_cell_length_a 3.6773(7)
_cell_length_b 6.2569(13)
_cell_length_c 11.969(2)
_cell_measurement_reflns_used 25
_cell_measurement_temperature 293(2)
_cell_measurement_theta_max 22
_cell_measurement_theta_min 18
_cell_volume 272.91(9)
_diffrn_ambient_temperature 293(2)
_diffrn_detector_area_resol_mean ?
_diffrn_measurement_device_type 'Enraf-Nonius CAD-4'
_diffrn_measurement_method bisecting
_diffrn_radiation_monochromator graphite
_diffrn_radiation_source 'fine-focus sealed tube'
_diffrn_radiation_type MoK\a
_diffrn_radiation_wavelength 0.71073
_diffrn_reflns_av_R_equivalents 0.0577
_diffrn_reflns_av_sigmaI/netI 0.1300
_diffrn_reflns_limit_h_max 7
_diffrn_reflns_limit_h_min -7
_diffrn_reflns_limit_k_max 12
_diffrn_reflns_limit_k_min -12
_diffrn_reflns_limit_l_max 23
_diffrn_reflns_limit_l_min 0
_diffrn_reflns_number 4056
_diffrn_reflns_theta_max 44.99
_diffrn_reflns_theta_min 3.26
_diffrn_standards_decay_% 2
_diffrn_standards_interval_count 86
_diffrn_standards_interval_time 60
_diffrn_standards_number 3
_exptl_absorpt_coefficient_mu 11.416
_exptl_absorpt_correction_T_max 0.8038
_exptl_absorpt_correction_T_min 0.3948
_exptl_absorpt_correction_type gaussian
_exptl_absorpt_process_details '(Xtal3.2 ABSORB; Hall et al., 1992)'
_exptl_crystal_colour colorless
_exptl_crystal_density_diffrn 3.262
_exptl_crystal_density_meas ?
_exptl_crystal_density_method 'not measured'
_exptl_crystal_description platelet
_exptl_crystal_F_000 246
_exptl_crystal_size_max 0.10
_exptl_crystal_size_mid 0.08
_exptl_crystal_size_min 0.02
_refine_ls_extinction_coef 0.0036(19)
_refine_ls_extinction_expression Fc^*^=kFc[1+0.001xFc^2^\l^3^/sin(2\q)]^-1/4^
_refine_ls_extinction_method SHELXL
_refine_ls_goodness_of_fit_ref 1.005
_refine_ls_hydrogen_treatment mixed
_refine_ls_matrix_type full
_refine_ls_number_parameters 83
_refine_ls_number_reflns 3925
_refine_ls_number_restraints 0
_refine_ls_restrained_S_all 1.005
_refine_ls_R_factor_all 0.1124
_refine_ls_R_factor_gt 0.0461
_refine_ls_shift/su_max 0.001
_refine_ls_shift/su_mean 0.000
_refine_ls_structure_factor_coef Fsqd
_refine_ls_weighting_details 'calc w=1/[\s^2^(Fo^2^)+(0.0602P)^2^+0.0000P] where P=(Fo^2^+2Fc^2^)/3'
_refine_ls_weighting_scheme calc
_refine_ls_wR_factor_gt 0.0990
_refine_ls_wR_factor_ref 0.1183
_reflns_number_gt 2572
_reflns_number_total 3925
_reflns_threshold_expression >2sigma(I)
_cod_depositor_comments
;
The following automatic conversions were performed:
'_exptl_absorpt_correction_type' value 'Gaussian' changed to 'gaussian'
according to '/home/saulius/struct/CIF-dictionaries/cif_core.dic'
dictionary named 'cif_core.dic' version 2.4.1 from 2010-06-29.

Automatic conversion script
Id: cif_fix_enum 1527 2010-12-29 10:47:43Z saulius 
;
_cod_original_sg_symbol_H-M P-1
_cod_database_code 4000154
_diffrn_standards_decay_corr_max 1.051
_diffrn_standards_decay_corr_min 0.946

loop_
_symmetry_equiv_pos_as_xyz
'x, y, z'
'-x, -y, -z'

loop_
_atom_site_label
_atom_site_type_symbol
_atom_site_fract_x
_atom_site_fract_y
_atom_site_fract_z
_atom_site_U_iso_or_equiv
_atom_site_adp_type
_atom_site_occupancy
_atom_site_symmetry_multiplicity
_atom_site_calc_flag
_atom_site_refinement_flags
_atom_site_disorder_assembly
_atom_site_disorder_group
Eu Eu -0.22199(7) 0.75450(5) 0.06575(3) 0.00758(7) Uani 1 1 d . . .
O1 O -0.2280(10) 1.1351(7) 0.0490(4) 0.0095(6) Uani 1 1 d . . .
O2 O -0.2987(11) 0.5019(7) -0.0902(4) 0.0116(7) Uani 1 1 d . . .
O3 O 0.3283(13) 0.9133(8) 0.1930(4) 0.0153(8) Uani 1 1 d . . .
O4 O -0.0119(13) 0.6761(9) 0.2703(4) 0.0177(9) Uani 1 1 d . . .
C1 C 0.3740(16) 0.9139(11) 0.3930(5) 0.0152(10) Uani 1 1 d . . .
C2 C 0.5431(19) 1.1146(12) 0.4046(6) 0.0187(11) Uani 1 1 d . . .
H2 H 0.5733 1.1922 0.3407 0.022 Uiso 1 1 calc R . .
C3 C 0.2256(16) 0.8265(11) 0.2798(5) 0.0152(10) Uani 1 1 d . . .
C4 C 0.3320(19) 0.7991(11) 0.4890(6) 0.0189(11) Uani 1 1 d . . .
H4 H 0.2202 0.6642 0.4821 0.023 Uiso 1 1 calc R . .

loop_
_atom_site_aniso_label
_atom_site_aniso_U_11
_atom_site_aniso_U_22
_atom_site_aniso_U_33
_atom_site_aniso_U_23
_atom_site_aniso_U_13
_atom_site_aniso_U_12
Eu 0.00735(8) 0.00774(9) 0.00760(11) 0.00004(6) 0.00082(6) 0.00010(5)
O1 0.0102(13) 0.0112(15) 0.0069(16) -0.0008(12) 0.0003(11) 0.0001(11)
O2 0.0122(13) 0.0092(14) 0.0138(19) -0.0004(13) 0.0027(13) 0.0012(11)
O3 0.0197(17) 0.0183(19) 0.0073(18) 0.0009(15) -0.0008(14) 0.0005(14)
O4 0.0187(18) 0.026(2) 0.0080(18) -0.0040(17) 0.0025(14) -0.0054(16)
C1 0.016(2) 0.021(3) 0.008(2) -0.004(2) -0.0008(17) 0.0006(18)
C2 0.021(2) 0.023(3) 0.011(3) -0.002(2) 0.001(2) -0.002(2)
C3 0.016(2) 0.021(3) 0.008(2) -0.0009(19) -0.0028(17) 0.0052(18)
C4 0.026(3) 0.020(3) 0.010(2) -0.006(2) 0.001(2) -0.005(2)
